data_7244183
loop_
_publ_author_name
'Morales-Santana, Marcos'
'Chong-Canto, Sayuri'
'Santiago-Quintana, Jos\'e Mart\'in'
'Mart\'inez-Mart\'inez, Francisco J.'
'Garc\'ia-B\'aez, Efr\'en V.'
'Cruz, Alejandro'
'Rojas-Lima, Susana'
'Padilla-Mart\'inez, Itzia I.'

_publ_section_title
;
 Microcrystalline solid--solid transformations of
 conformationally-responsive solvates, desolvates and a salt of
 N,N&#x2032;-(1,4-phenylene)dioxalamic acid: the energetics of hydrogen
 bonding and n/\p \\rightarrow \p* interactions
;
_journal_issue 5
_journal_name_full CrystEngComm
_journal_page_first 1017
_journal_page_last 1034
_journal_paper_doi 10.1039/D1CE01504D
_journal_volume 24
_journal_year 2022
_chemical_formula_sum 'C16 H22 N4 O8'
_chemical_formula_weight 398.37
_space_group_crystal_system monoclinic
_space_group_IT_number 14
_space_group_name_Hall '-P 2ybc'
_space_group_name_H-M_alt 'P 1 21/c 1'
_atom_sites_solution_hydrogens mixed
_audit_creation_method SHELXL-2018/3
_audit_update_record
;
2021-03-10 deposited with the CCDC.	2021-12-10 downloaded from the CCDC.
;
_cell_angle_alpha 90
_cell_angle_beta 94.752(4)
_cell_angle_gamma 90
_cell_formula_units_Z 2
_cell_length_a 7.0616(4)
_cell_length_b 12.9600(6)
_cell_length_c 10.6639(4)
_cell_measurement_reflns_used 600
_cell_measurement_temperature 293(2)
_cell_measurement_theta_max 25
_cell_measurement_theta_min 20
_cell_volume 972.59(8)
_computing_cell_refinement 'CrysAlis CCD (Oxford Diffraction, 2009)'
_computing_data_collection 'CrysAlis CCD (Oxford Diffraction, 2009)'
_computing_data_reduction 'CrysAlis RED (Oxford Diffraction, 2009)'
_computing_molecular_graphics 'Mercury 4.0 (Macrae <i>et al</i>., 2020)'
_computing_publication_material 'WINGX-2018.3 (Farrugia, 2012)/Platon (Spek, 2003)'
_computing_structure_refinement 'SHELXL-2018/3 (Sheldrick, 2018)'
_computing_structure_solution 'SHELXS97 (Sheldrick, 2008)'
_diffrn_ambient_temperature 293(2)
_diffrn_measured_fraction_theta_full 0.999
_diffrn_measured_fraction_theta_max 0.968
_diffrn_measurement_device_type 'Oxford Xcalibur Ruby Gemini'
_diffrn_measurement_method \w
_diffrn_radiation_monochromator graphite
_diffrn_radiation_source 'fine-focus sealed tube'
_diffrn_radiation_type MoK\a
_diffrn_radiation_wavelength 0.71073
_diffrn_reflns_av_R_equivalents 0.0318
_diffrn_reflns_av_unetI/netI 0.0146
_diffrn_reflns_Laue_measured_fraction_full 0.999
_diffrn_reflns_Laue_measured_fraction_max 0.968
_diffrn_reflns_limit_h_max 9
_diffrn_reflns_limit_h_min -9
_diffrn_reflns_limit_k_max 17
_diffrn_reflns_limit_k_min -18
_diffrn_reflns_limit_l_max 14
_diffrn_reflns_limit_l_min -14
_diffrn_reflns_number 34245
_diffrn_reflns_point_group_measured_fraction_full 0.999
_diffrn_reflns_point_group_measured_fraction_max 0.968
_diffrn_reflns_theta_full 25.242
_diffrn_reflns_theta_max 29.761
_diffrn_reflns_theta_min 3.144
_diffrn_standards_decay_% 0
_diffrn_standards_interval_count 0
_diffrn_standards_number 0
_exptl_absorpt_coefficient_mu 0.110
_exptl_absorpt_correction_T_max 0.8621
_exptl_absorpt_correction_T_min 0.8614
_exptl_absorpt_correction_type sphere
_exptl_absorpt_process_details
;
Interpolation using  Int.Tab. Vol. C (1992) p. 523,Tab. 6.3.3.3
for values of muR in the range 0-2.5, and Int.Tab. Vol.II (1959)
p.302; Table 5.3.6 B for muR in the range 2.6-10.0.
The interpolation procedure of C.W.Dwiggins Jr (Acta Cryst.(1975)
A31,146-148) is used with some modification.
;
_exptl_crystal_colour pink
_exptl_crystal_density_diffrn 1.360
_exptl_crystal_description bock
_exptl_crystal_F_000 420
_exptl_crystal_size_max 0.400
_exptl_crystal_size_mid 0.220
_exptl_crystal_size_min 0.200
_exptl_crystal_size_rad 0.1500
_refine_diff_density_max 0.279
_refine_diff_density_min -0.222
_refine_diff_density_rms 0.034
_refine_ls_extinction_coef 0.026(4)
_refine_ls_extinction_expression Fc^*^=kFc[1+0.001xFc^2^\l^3^/sin(2\q)]^-1/4^
_refine_ls_extinction_method 'SHELXL-2018/3 (Sheldrick 2018)'
_refine_ls_goodness_of_fit_ref 1.029
_refine_ls_hydrogen_treatment mixed
_refine_ls_matrix_type full
_refine_ls_number_parameters 137
_refine_ls_number_reflns 2682
_refine_ls_number_restraints 0
_refine_ls_restrained_S_all 1.029
_refine_ls_R_factor_all 0.0607
_refine_ls_R_factor_gt 0.0422
_refine_ls_shift/su_max 0.000
_refine_ls_shift/su_mean 0.000
_refine_ls_structure_factor_coef Fsqd
_refine_ls_weighting_details 'w=1/[\s^2^(Fo^2^)+(0.0514P)^2^+0.2316P] where P=(Fo^2^+2Fc^2^)/3'
_refine_ls_weighting_scheme calc
_refine_ls_wR_factor_gt 0.1065
_refine_ls_wR_factor_ref 0.1195
_reflns_Friedel_coverage 0.000
_reflns_number_gt 2022
_reflns_number_total 2682
_reflns_threshold_expression 'I > 2\s(I)'
_cod_data_source_file d1ce01504d2.cif
_cod_data_source_block shelx
_cod_depositor_comments 'Adding full bibliography for 7244183--7244186.cif.'
_cod_original_sg_symbol_H-M 'P 21/c'
_cod_database_code 7244183
_shelx_shelxl_version_number 2018/3
_shelx_space_group_comment
;
The symmetry employed for this shelxl refinement is uniquely defined
by the following loop, which should always be used as a source of
symmetry information in preference to the above space-group names.
They are only intended as comments.
;
_exptl_absorpt_correction_t_ave 0.8614

loop_
_space_group_symop_operation_xyz
'x, y, z'
'-x, y+1/2, -z+1/2'
'-x, -y, -z'
'x, -y-1/2, z-1/2'

loop_
_atom_site_label
_atom_site_type_symbol
_atom_site_fract_x
_atom_site_fract_y
_atom_site_fract_z
_atom_site_U_iso_or_equiv
_atom_site_adp_type
_atom_site_occupancy
_atom_site_site_symmetry_order
_atom_site_calc_flag
_atom_site_refinement_flags_posn
_atom_site_refinement_flags_adp
_atom_site_refinement_flags_occupancy
_atom_site_disorder_assembly
_atom_site_disorder_group
O8 O 0.11113(16) 0.77307(7) 0.67766(8) 0.0521(3) Uani 1 1 d . . . . .
O9 O 0.2108(2) 0.88820(8) 0.39700(9) 0.0743(4) Uani 1 1 d . . . . .
O10 O 0.20211(16) 0.96014(7) 0.58567(8) 0.0509(3) Uani 1 1 d . . . . .
H10 H 0.234(3) 1.0181(17) 0.539(2) 0.089(6) Uiso 1 1 d . . . . .
N7 N 0.09793(15) 0.70835(8) 0.47728(9) 0.0386(3) Uani 1 1 d . . . . .
H7 H 0.112(2) 0.7276(12) 0.4049(15) 0.046 Uiso 1 1 d . U . . .
C1 C 0.04903(16) 0.60358(9) 0.49248(10) 0.0343(3) Uani 1 1 d . . . . .
C2 C 0.02129(19) 0.54379(9) 0.38444(10) 0.0406(3) Uani 1 1 d . . . . .
H2 H 0.036328 0.573417 0.306457 0.049 Uiso 1 1 calc R U . . .
C3 C 0.02825(19) 0.55890(9) 0.60885(10) 0.0407(3) Uani 1 1 d . . . . .
H3 H 0.047617 0.597997 0.681919 0.049 Uiso 1 1 calc R U . . .
C8 C 0.12487(17) 0.78214(9) 0.56541(10) 0.0376(3) Uani 1 1 d . . . . .
C9 C 0.18311(19) 0.88420(9) 0.50647(11) 0.0414(3) Uani 1 1 d . . . . .
O11 O 0.70908(17) 0.87390(8) 0.52937(10) 0.0610(3) Uani 1 1 d . . . . .
N12 N 0.60758(18) 0.81968(12) 0.71476(13) 0.0625(4) Uani 1 1 d . . . . .
C11 C 0.6541(2) 0.89035(12) 0.63412(15) 0.0563(4) Uani 1 1 d . . . . .
H11 H 0.644538 0.958929 0.658485 0.068 Uiso 1 1 calc R U . . .
C13 C 0.5447(3) 0.8489(2) 0.83544(19) 0.0969(7) Uani 1 1 d . . . . .
H13A H 0.635062 0.825083 0.901348 0.145 Uiso 1 1 calc R U . . .
H13B H 0.423062 0.818265 0.845336 0.145 Uiso 1 1 calc R U . . .
H13C H 0.534340 0.922612 0.839750 0.145 Uiso 1 1 calc R U . . .
C14 C 0.6187(3) 0.71071(15) 0.6884(2) 0.0916(7) Uani 1 1 d . . . . .
H14A H 0.695165 0.677297 0.755115 0.137 Uiso 1 1 calc R U . . .
H14B H 0.675015 0.700748 0.610406 0.137 Uiso 1 1 calc R U . . .
H14C H 0.493244 0.681597 0.682168 0.137 Uiso 1 1 calc R U . . .

loop_
_atom_site_aniso_label
_atom_site_aniso_U_11
_atom_site_aniso_U_22
_atom_site_aniso_U_33
_atom_site_aniso_U_23
_atom_site_aniso_U_13
_atom_site_aniso_U_12
O8 0.0891(7) 0.0375(5) 0.0305(4) -0.0011(3) 0.0092(4) -0.0036(5)
O9 0.1437(11) 0.0454(6) 0.0351(5) -0.0027(4) 0.0158(6) -0.0274(6)
O10 0.0830(7) 0.0321(5) 0.0382(5) -0.0031(4) 0.0080(4) -0.0044(4)
N7 0.0576(6) 0.0309(5) 0.0279(5) 0.0007(4) 0.0072(4) -0.0007(4)
C1 0.0440(6) 0.0294(5) 0.0298(5) 0.0000(4) 0.0052(4) 0.0024(4)
C2 0.0616(8) 0.0352(6) 0.0257(5) 0.0019(4) 0.0071(5) 0.0000(5)
C3 0.0617(7) 0.0343(6) 0.0265(5) -0.0030(4) 0.0053(5) -0.0010(5)
C8 0.0490(6) 0.0320(6) 0.0317(5) -0.0006(4) 0.0037(5) 0.0029(5)
C9 0.0582(7) 0.0335(6) 0.0321(6) 0.0002(4) 0.0016(5) -0.0009(5)
O11 0.0838(8) 0.0458(6) 0.0543(6) 0.0044(4) 0.0116(5) -0.0058(5)
N12 0.0576(7) 0.0687(9) 0.0622(8) 0.0131(7) 0.0108(6) -0.0082(6)
C11 0.0597(9) 0.0506(8) 0.0589(9) 0.0035(7) 0.0062(7) -0.0084(6)
C13 0.0960(14) 0.129(2) 0.0701(12) 0.0037(12) 0.0318(11) -0.0291(14)
C14 0.1055(16) 0.0621(12) 0.1110(17) 0.0318(11) 0.0308(13) 0.0071(11)

loop_
_atom_type_symbol
_atom_type_description
_atom_type_scat_dispersion_real
_atom_type_scat_dispersion_imag
_atom_type_scat_source
C C 0.0033 0.0016 'International Tables Vol C Tables 4.2.6.8 and 6.1.1.4'
H H 0.0000 0.0000 'International Tables Vol C Tables 4.2.6.8 and 6.1.1.4'
N N 0.0061 0.0033 'International Tables Vol C Tables 4.2.6.8 and 6.1.1.4'
O O 0.0106 0.0060 'International Tables Vol C Tables 4.2.6.8 and 6.1.1.4'

loop_
_geom_angle_atom_site_label_1
_geom_angle_atom_site_label_2
_geom_angle_atom_site_label_3
_geom_angle
_geom_angle_site_symmetry_1
_geom_angle_site_symmetry_3
_geom_angle_publ_flag
C9 O10 H10 106.4(13) . . ?
C8 N7 C1 128.71(10) . . ?
C8 N7 H7 114.7(11) . . ?
C1 N7 H7 116.6(11) . . ?
C3 C1 C2 119.39(11) . . ?
C3 C1 N7 123.24(10) . . ?
C2 C1 N7 117.37(10) . . ?
C3 C2 C1 120.95(10) 3_566 . ?
C3 C2 H2 119.5 3_566 . ?
C1 C2 H2 119.5 . . ?
C2 C3 C1 119.66(10) 3_566 . ?
C2 C3 H3 120.2 3_566 . ?
C1 C3 H3 120.2 . . ?
O8 C8 N7 127.04(11) . . ?
O8 C8 C9 122.20(10) . . ?
N7 C8 C9 110.74(10) . . ?
O9 C9 O10 125.74(12) . . ?
O9 C9 C8 120.41(11) . . ?
O10 C9 C8 113.83(10) . . ?
C11 N12 C14 122.21(16) . . ?
C11 N12 C13 120.73(17) . . ?
C14 N12 C13 117.05(17) . . ?
O11 C11 N12 125.92(16) . . ?
O11 C11 H11 117.0 . . ?
N12 C11 H11 117.0 . . ?
N12 C13 H13A 109.5 . . ?
N12 C13 H13B 109.5 . . ?
H13A C13 H13B 109.5 . . ?
N12 C13 H13C 109.5 . . ?
H13A C13 H13C 109.5 . . ?
H13B C13 H13C 109.5 . . ?
N12 C14 H14A 109.5 . . ?
N12 C14 H14B 109.5 . . ?
H14A C14 H14B 109.5 . . ?
N12 C14 H14C 109.5 . . ?
H14A C14 H14C 109.5 . . ?
H14B C14 H14C 109.5 . . ?

loop_
_geom_bond_atom_site_label_1
_geom_bond_atom_site_label_2
_geom_bond_distance
_geom_bond_site_symmetry_2
_geom_bond_publ_flag
O8 C8 1.2146(14) . ?
O9 C9 1.2006(15) . ?
O10 C9 1.2967(14) . ?
O10 H10 0.94(2) . ?
N7 C8 1.3433(14) . ?
N7 C1 1.4137(15) . ?
N7 H7 0.825(16) . ?
C1 C3 1.3881(15) . ?
C1 C2 1.3888(16) . ?
C2 C3 1.3795(17) 3_566 ?
C2 H2 0.9300 . ?
C3 H3 0.9300 . ?
C8 C9 1.5351(17) . ?
O11 C11 1.2313(19) . ?
N12 C11 1.316(2) . ?
N12 C14 1.443(3) . ?
N12 C13 1.446(2) . ?
C11 H11 0.9300 . ?
C13 H13A 0.9600 . ?
C13 H13B 0.9600 . ?
C13 H13C 0.9600 . ?
C14 H14A 0.9600 . ?
C14 H14B 0.9600 . ?
C14 H14C 0.9600 . ?

loop_
_geom_hbond_atom_site_label_D
_geom_hbond_atom_site_label_H
_geom_hbond_atom_site_label_A
_geom_hbond_distance_DH
_geom_hbond_distance_HA
_geom_hbond_distance_DA
_geom_hbond_angle_DHA
_geom_hbond_site_symmetry_A
_geom_hbond_publ_flag
O10 H10 O11 0.94(2) 1.65(2) 2.5792(14) 175(2) 3_676 yes
N7 H7 O8 0.825(16) 2.423(16) 3.2132(13) 160.8(14) 4_575 yes
N7 H7 O9 0.825(16) 2.199(15) 2.6295(14) 112.6(12) . yes
C2 H2 O8 0.93 2.50 3.3362(15) 149.9 4_575 yes
C3 H3 O8 0.93 2.31 2.9179(15) 122.2 . yes
C3 H3 O9 0.93 2.49 3.3042(16) 146.8 4_576 yes
C11 H11 O9 0.93 2.33 3.0511(18) 134.3 3_676 yes

loop_
_geom_torsion_atom_site_label_1
_geom_torsion_atom_site_label_2
_geom_torsion_atom_site_label_3
_geom_torsion_atom_site_label_4
_geom_torsion
_geom_torsion_site_symmetry_1
_geom_torsion_site_symmetry_2
_geom_torsion_site_symmetry_3
_geom_torsion_site_symmetry_4
_geom_torsion_publ_flag
C8 N7 C1 C3 -2.8(2) . . . . ?
C8 N7 C1 C2 177.26(12) . . . . ?
C3 C1 C2 C3 0.6(2) . . . 3_566 ?
N7 C1 C2 C3 -179.47(12) . . . 3_566 ?
C2 C1 C3 C2 -0.6(2) . . . 3_566 ?
N7 C1 C3 C2 179.48(12) . . . 3_566 ?
C1 N7 C8 O8 -0.4(2) . . . . ?
C1 N7 C8 C9 178.03(11) . . . . ?
O8 C8 C9 O9 173.72(14) . . . . ?
N7 C8 C9 O9 -4.84(19) . . . . ?
O8 C8 C9 O10 -4.72(19) . . . . ?
N7 C8 C9 O10 176.72(11) . . . . ?
C14 N12 C11 O11 0.8(3) . . . . ?
C13 N12 C11 O11 180.00(17) . . . . ?
